data_4023806
loop_
_publ_author_name
'Saibal Bandyopadhyay'
'Supratik Dutta'
'Christopher D. Spilling'
'Cynthia M. Dupureur'
'Nigam P. Rath'

_publ_section_title
;
 Synthesis and Biological Evaluation of a Phosphonate Analog
 of the Natural Acetyl Cholinesterase Inhibitor Cyclophostin
;
_journal_name_full 'Journal of Organic Chemistry'
_journal_page_first 8386
_journal_page_last 8391
_journal_paper_doi 10.1021/jo801453v
_journal_volume 73
_journal_year 2008
_chemical_formula_sum 'C9 H13 O5 P'
_chemical_formula_weight 232.16
_chemical_name_systematic
; 
 ? 
;
_space_group_IT_number 14
_symmetry_cell_setting monoclinic
_symmetry_space_group_name_Hall '-P 2ybc'
_symmetry_space_group_name_H-M 'P 1 21/c 1'
_atom_sites_solution_hydrogens geom
_atom_sites_solution_primary direct
_atom_sites_solution_secondary difmap
_audit_creation_method SHELXL-97
_cell_angle_alpha 90.00
_cell_angle_beta 100.383(3)
_cell_angle_gamma 90.00
_cell_formula_units_Z 4
_cell_length_a 11.3255(6)
_cell_length_b 8.1275(4)
_cell_length_c 10.9806(5)
_cell_measurement_reflns_used 9901
_cell_measurement_temperature 100(2)
_cell_measurement_theta_max 30.37
_cell_measurement_theta_min 3.10
_cell_volume 994.19(8)
_computing_cell_refinement 'Bruker-Apex II (Bruker, 2006)'
_computing_data_collection 'Bruker-Apex II (Bruker, 2006)'
_computing_data_reduction 'Bruker-SAINT   (Bruker, 2006)'
_computing_molecular_graphics 'Bruker-SHELXTL (Sheldrick, G.M., 2008)'
_computing_publication_material 'Bruker-SHELXTL (Sheldrick, G.M., 2008)'
_computing_structure_refinement 'Bruker-SHELXTL (Sheldrick, G.M., 2008)'
_computing_structure_solution 'Bruker-SHELXTL (Sheldrick, G.M., 2008)'
_diffrn_ambient_temperature 100(2)
_diffrn_measured_fraction_theta_full 0.999
_diffrn_measured_fraction_theta_max 0.999
_diffrn_measurement_device_type 'CCD area detector'
_diffrn_measurement_method 'phi and omega scans'
_diffrn_radiation_monochromator graphite
_diffrn_radiation_source 'fine-focus sealed tube'
_diffrn_radiation_type MoK\a
_diffrn_radiation_wavelength 0.71073
_diffrn_reflns_av_R_equivalents 0.0440
_diffrn_reflns_av_sigmaI/netI 0.0229
_diffrn_reflns_limit_h_max 16
_diffrn_reflns_limit_h_min -16
_diffrn_reflns_limit_k_max 11
_diffrn_reflns_limit_k_min -11
_diffrn_reflns_limit_l_max 15
_diffrn_reflns_limit_l_min -15
_diffrn_reflns_number 31819
_diffrn_reflns_theta_full 30.41
_diffrn_reflns_theta_max 30.41
_diffrn_reflns_theta_min 1.83
_exptl_absorpt_coefficient_mu 0.275
_exptl_absorpt_correction_T_max 0.9810
_exptl_absorpt_correction_T_min 0.9074
_exptl_absorpt_correction_type multi-scan
_exptl_absorpt_process_details 'sadabs v2007/2'
_exptl_crystal_colour colourless
_exptl_crystal_density_diffrn 1.551
_exptl_crystal_density_meas ?
_exptl_crystal_density_method 'not measured'
_exptl_crystal_description plate
_exptl_crystal_F_000 488
_exptl_crystal_size_max 0.36
_exptl_crystal_size_mid 0.21
_exptl_crystal_size_min 0.07
_refine_diff_density_max 0.473
_refine_diff_density_min -0.346
_refine_diff_density_rms 0.062
_refine_ls_extinction_method none
_refine_ls_goodness_of_fit_ref 1.069
_refine_ls_hydrogen_treatment mixed
_refine_ls_matrix_type full
_refine_ls_number_parameters 177
_refine_ls_number_reflns 3012
_refine_ls_number_restraints 3
_refine_ls_restrained_S_all 1.069
_refine_ls_R_factor_all 0.0402
_refine_ls_R_factor_gt 0.0330
_refine_ls_shift/su_max 0.001
_refine_ls_shift/su_mean 0.000
_refine_ls_structure_factor_coef Fsqd
_refine_ls_weighting_details 'calc w=1/[\s^2^(Fo^2^)+(0.0434P)^2^+0.4918P] where P=(Fo^2^+2Fc^2^)/3'
_refine_ls_weighting_scheme calc
_refine_ls_wR_factor_gt 0.0836
_refine_ls_wR_factor_ref 0.0874
_reflns_number_gt 2637
_reflns_number_total 3012
_reflns_threshold_expression >2sigma(I)
_cod_data_source_file jo801453v_si_002.cif
_cod_data_source_block s10607
_cod_depositor_comments
;
The following automatic conversions were performed:
'_symmetry_cell_setting' value 'Monoclinic' changed to 'monoclinic'
according to '/home/saulius/struct/CIF-dictionaries/cif_core.dic'
dictionary named 'cif_core.dic' version 2.4.1 from 2010-06-29.

Automatic conversion script
Id: cif_fix_enum 1527 2010-12-29 10:47:43Z saulius 

The following automatic conversions were performed:

'_exptl_crystal_density_meas' value 'no' was changed to '?' - the
value is perceived as not measured.

Automatic conversion script
Id: cif_fix_values 3008 2015-01-20 13:52:24Z robertas 
;
_cod_original_sg_symbol_H-M 'P 21/c'
_cod_database_code 4023806

loop_
_symmetry_equiv_pos_as_xyz
'x, y, z'
'-x, y+1/2, -z+1/2'
'-x, -y, -z'
'x, -y-1/2, z-1/2'

loop_
_atom_site_label
_atom_site_type_symbol
_atom_site_fract_x
_atom_site_fract_y
_atom_site_fract_z
_atom_site_U_iso_or_equiv
_atom_site_adp_type
_atom_site_occupancy
_atom_site_symmetry_multiplicity
_atom_site_calc_flag
_atom_site_refinement_flags
_atom_site_disorder_assembly
_atom_site_disorder_group
P1 P 0.14044(3) 0.18602(4) 0.60021(3) 0.00937(9) Uani 1 1 d . . .
O1 O 0.03446(8) 0.23834(11) 0.51182(8) 0.01468(18) Uani 1 1 d . . .
O2 O 0.23712(8) 0.32837(10) 0.64136(8) 0.01136(17) Uani 1 1 d . . .
O3 O 0.12075(8) 0.14391(11) 0.73473(8) 0.01404(18) Uani 1 1 d . . .
O4 O 0.45374(8) 0.36270(11) 0.32110(8) 0.01569(19) Uani 1 1 d . . .
O5 O 0.37306(9) 0.60478(12) 0.35182(9) 0.0185(2) Uani 1 1 d . . .
C1 C 0.22026(11) 0.01863(14) 0.54882(11) 0.0112(2) Uani 1 1 d . . .
C2 C 0.28279(11) 0.06075(15) 0.44009(11) 0.0110(2) Uani 1 1 d . . .
C3 C 0.38250(10) 0.18956(14) 0.47172(11) 0.0108(2) Uani 1 1 d . . .
C4 C 0.46187(11) 0.19791(15) 0.37146(12) 0.0139(2) Uani 1 1 d . . .
C5 C 0.38666(11) 0.46167(15) 0.38061(11) 0.0129(2) Uani 1 1 d . . .
C6 C 0.34027(10) 0.36499(14) 0.47569(11) 0.0107(2) Uani 1 1 d . . .
C7 C 0.27468(10) 0.42964(14) 0.55295(11) 0.0107(2) Uani 1 1 d . . .
C8 C 0.23833(11) 0.60271(15) 0.56551(13) 0.0154(2) Uani 1 1 d D . .
C9 C 0.03065(16) 0.0267(2) 0.75337(14) 0.0327(4) Uani 1 1 d . . .
H9A H -0.0492 0.0738 0.7248 0.049 Uiso 1 1 calc R . .
H9B H 0.0401 0.0000 0.8416 0.049 Uiso 1 1 calc R . .
H9C H 0.0396 -0.0737 0.7064 0.049 Uiso 1 1 calc R . .
H1A H 0.1630(15) -0.067(2) 0.5262(16) 0.020(4) Uiso 1 1 d . . .
H1B H 0.2772(15) -0.018(2) 0.6194(15) 0.016(4) Uiso 1 1 d . . .
H2A H 0.2256(14) 0.101(2) 0.3715(14) 0.011(4) Uiso 1 1 d . . .
H2B H 0.3194(15) -0.038(2) 0.4158(16) 0.019(4) Uiso 1 1 d . . .
H3 H 0.4336(14) 0.161(2) 0.5526(15) 0.013(4) Uiso 1 1 d . . .
H4A H 0.5463(15) 0.178(2) 0.4057(15) 0.016(4) Uiso 1 1 d . . .
H4B H 0.4328(15) 0.125(2) 0.3031(16) 0.018(4) Uiso 1 1 d . . .
H8A H 0.1522(12) 0.613(2) 0.5537(17) 0.029(5) Uiso 1 1 d D . .
H8B H 0.2737(16) 0.642(2) 0.6481(14) 0.026(5) Uiso 1 1 d D . .
H8C H 0.2649(16) 0.674(2) 0.5066(15) 0.023(4) Uiso 1 1 d D . .

loop_
_atom_site_aniso_label
_atom_site_aniso_U_11
_atom_site_aniso_U_22
_atom_site_aniso_U_33
_atom_site_aniso_U_23
_atom_site_aniso_U_13
_atom_site_aniso_U_12
P1 0.00997(14) 0.00843(14) 0.01002(14) -0.00004(10) 0.00260(10) 0.00015(10)
O1 0.0121(4) 0.0150(4) 0.0166(4) 0.0011(3) 0.0017(3) 0.0020(3)
O2 0.0133(4) 0.0101(4) 0.0113(4) -0.0006(3) 0.0037(3) -0.0018(3)
O3 0.0167(4) 0.0150(4) 0.0113(4) 0.0004(3) 0.0052(3) -0.0038(3)
O4 0.0173(4) 0.0146(4) 0.0171(4) 0.0015(3) 0.0080(3) 0.0000(3)
O5 0.0225(5) 0.0131(4) 0.0212(5) 0.0040(4) 0.0069(4) -0.0013(4)
C1 0.0127(5) 0.0084(5) 0.0128(5) 0.0001(4) 0.0031(4) 0.0003(4)
C2 0.0124(5) 0.0099(5) 0.0113(5) -0.0004(4) 0.0033(4) 0.0005(4)
C3 0.0102(5) 0.0105(5) 0.0120(5) 0.0000(4) 0.0027(4) 0.0012(4)
C4 0.0118(5) 0.0136(5) 0.0170(6) 0.0004(4) 0.0047(4) 0.0006(4)
C5 0.0114(5) 0.0141(5) 0.0130(5) 0.0000(4) 0.0020(4) -0.0021(4)
C6 0.0097(5) 0.0098(5) 0.0123(5) 0.0011(4) 0.0010(4) -0.0009(4)
C7 0.0095(5) 0.0092(5) 0.0128(5) 0.0009(4) 0.0007(4) -0.0016(4)
C8 0.0152(6) 0.0094(5) 0.0225(6) -0.0003(4) 0.0058(5) 0.0008(4)
C9 0.0471(10) 0.0340(9) 0.0210(7) -0.0062(6) 0.0167(7) -0.0275(8)

loop_
_atom_type_symbol
_atom_type_description
_atom_type_scat_dispersion_real
_atom_type_scat_dispersion_imag
_atom_type_scat_source
C C 0.0033 0.0016 'International Tables Vol C Tables 4.2.6.8 and 6.1.1.4'
H H 0.0000 0.0000 'International Tables Vol C Tables 4.2.6.8 and 6.1.1.4'
O O 0.0106 0.0060 'International Tables Vol C Tables 4.2.6.8 and 6.1.1.4'
P P 0.1023 0.0942 'International Tables Vol C Tables 4.2.6.8 and 6.1.1.4'

loop_
_geom_angle_atom_site_label_1
_geom_angle_atom_site_label_2
_geom_angle_atom_site_label_3
_geom_angle
_geom_angle_site_symmetry_1
_geom_angle_site_symmetry_3
_geom_angle_publ_flag
O1 P1 O3 116.63(5) . . ?
O1 P1 O2 114.49(5) . . ?
O3 P1 O2 95.62(5) . . ?
O1 P1 C1 114.47(6) . . ?
O3 P1 C1 107.32(5) . . ?
O2 P1 C1 106.33(5) . . ?
C7 O2 P1 120.55(8) . . ?
C9 O3 P1 120.20(8) . . ?
C5 O4 C4 111.64(9) . . ?
C2 C1 P1 114.11(8) . . ?
C2 C1 H1A 110.3(10) . . ?
P1 C1 H1A 106.4(10) . . ?
C2 C1 H1B 111.1(10) . . ?
P1 C1 H1B 106.7(10) . . ?
H1A C1 H1B 107.9(14) . . ?
C1 C2 C3 113.64(10) . . ?
C1 C2 H2A 110.2(9) . . ?
C3 C2 H2A 108.3(9) . . ?
C1 C2 H2B 108.3(10) . . ?
C3 C2 H2B 107.1(10) . . ?
H2A C2 H2B 109.2(13) . . ?
C6 C3 C2 115.34(10) . . ?
C6 C3 C4 101.99(9) . . ?
C2 C3 C4 111.62(10) . . ?
C6 C3 H3 109.2(9) . . ?
C2 C3 H3 109.3(9) . . ?
C4 C3 H3 109.1(9) . . ?
O4 C4 C3 107.97(9) . . ?
O4 C4 H4A 106.9(10) . . ?
C3 C4 H4A 112.0(10) . . ?
O4 C4 H4B 106.4(10) . . ?
C3 C4 H4B 111.5(10) . . ?
H4A C4 H4B 111.8(14) . . ?
O5 C5 O4 120.15(11) . . ?
O5 C5 C6 130.74(12) . . ?
O4 C5 C6 109.11(10) . . ?
C7 C6 C5 123.41(11) . . ?
C7 C6 C3 127.43(11) . . ?
C5 C6 C3 109.13(10) . . ?
C6 C7 O2 119.01(11) . . ?
C6 C7 C8 129.12(11) . . ?
O2 C7 C8 111.78(10) . . ?
C7 C8 H8A 111.2(12) . . ?
C7 C8 H8B 108.9(11) . . ?
H8A C8 H8B 109.4(15) . . ?
C7 C8 H8C 112.7(11) . . ?
H8A C8 H8C 106.9(15) . . ?
H8B C8 H8C 107.6(15) . . ?
O3 C9 H9A 109.5 . . ?
O3 C9 H9B 109.5 . . ?
H9A C9 H9B 109.5 . . ?
O3 C9 H9C 109.5 . . ?
H9A C9 H9C 109.5 . . ?
H9B C9 H9C 109.5 . . ?

loop_
_geom_bond_atom_site_label_1
_geom_bond_atom_site_label_2
_geom_bond_distance
_geom_bond_site_symmetry_2
_geom_bond_publ_flag
P1 O1 1.4641(9) . ?
P1 O3 1.5708(9) . ?
P1 O2 1.6010(9) . ?
P1 C1 1.7805(12) . ?
O2 C7 1.3963(14) . ?
O3 C9 1.4374(16) . ?
O4 C5 1.3528(15) . ?
O4 C4 1.4455(15) . ?
O5 C5 1.2079(16) . ?
C1 C2 1.5327(16) . ?
C1 H1A 0.954(18) . ?
C1 H1B 0.962(17) . ?
C2 C3 1.5332(16) . ?
C2 H2A 0.957(15) . ?
C2 H2B 0.961(17) . ?
C3 C6 1.5070(16) . ?
C3 C4 1.5431(17) . ?
C3 H3 0.995(16) . ?
C4 H4A 0.976(17) . ?
C4 H4B 0.967(17) . ?
C5 C6 1.4768(16) . ?
C6 C7 1.3323(16) . ?
C7 C8 1.4791(17) . ?
C8 H8A 0.964(14) . ?
C8 H8B 0.977(14) . ?
C8 H8C 0.957(14) . ?
C9 H9A 0.9800 . ?
C9 H9B 0.9800 . ?
C9 H9C 0.9800 . ?

loop_
_geom_torsion_atom_site_label_1
_geom_torsion_atom_site_label_2
_geom_torsion_atom_site_label_3
_geom_torsion_atom_site_label_4
_geom_torsion
_geom_torsion_site_symmetry_1
_geom_torsion_site_symmetry_2
_geom_torsion_site_symmetry_3
_geom_torsion_site_symmetry_4
_geom_torsion_publ_flag
O1 P1 O2 C7 -47.77(10) . . . . ?
O3 P1 O2 C7 -170.44(9) . . . . ?
C1 P1 O2 C7 79.65(9) . . . . ?
O1 P1 O3 C9 53.75(13) . . . . ?
O2 P1 O3 C9 174.76(12) . . . . ?
C1 P1 O3 C9 -76.18(12) . . . . ?
O1 P1 C1 C2 67.96(10) . . . . ?
O3 P1 C1 C2 -160.90(8) . . . . ?
O2 P1 C1 C2 -59.47(10) . . . . ?
P1 C1 C2 C3 64.34(12) . . . . ?
C1 C2 C3 C6 -77.70(13) . . . . ?
C1 C2 C3 C4 166.53(10) . . . . ?
C5 O4 C4 C3 3.82(13) . . . . ?
C6 C3 C4 O4 -3.95(12) . . . . ?
C2 C3 C4 O4 119.75(10) . . . . ?
C4 O4 C5 O5 178.31(11) . . . . ?
C4 O4 C5 C6 -1.91(13) . . . . ?
O5 C5 C6 C7 -2.8(2) . . . . ?
O4 C5 C6 C7 177.42(11) . . . . ?
O5 C5 C6 C3 178.94(13) . . . . ?
O4 C5 C6 C3 -0.81(13) . . . . ?
C2 C3 C6 C7 63.60(16) . . . . ?
C4 C3 C6 C7 -175.25(12) . . . . ?
C2 C3 C6 C5 -118.26(11) . . . . ?
C4 C3 C6 C5 2.89(12) . . . . ?
C5 C6 C7 O2 -178.70(10) . . . . ?
C3 C6 C7 O2 -0.81(18) . . . . ?
C5 C6 C7 C8 -2.5(2) . . . . ?
C3 C6 C7 C8 175.43(12) . . . . ?
P1 O2 C7 C6 -68.20(13) . . . . ?
P1 O2 C7 C8 114.94(10) . . . . ?
